data_2103185
loop_
_publ_author_name
'Marsh, Richard E.'
'Kapon, Moshe'
'Hu, Shengzhi'
'Herbstein, Frank H.'

_publ_section_title
;
 Some 60 new space-group corrections
;
_journal_issue 1
_journal_name_full 'Acta Crystallographica Section B'
_journal_page_first 62
_journal_page_last 77
_journal_paper_doi 10.1107/S0108768101017128
_journal_volume 58
_journal_year 2002
_chemical_formula_sum 'C16 H26 O2 Rh2'
_chemical_name_systematic '\m-Hydroxy-cyclooctadien(1,5)-rhodium(I)-Dimer [(\m-OH)Rh(COD-1,5)]2'
_space_group_IT_number 88
_symmetry_cell_setting tetragonal
_symmetry_space_group_name_Hall '-I 4ad'
_symmetry_space_group_name_H-M 'I 41/a :2'
_cell_angle_alpha 90.00
_cell_angle_beta 90.00
_cell_angle_gamma 89.99
_cell_formula_units_Z 16
_cell_length_a 22.409
_cell_length_b 22.409
_cell_length_c 12.216
_cell_volume 6134.427
_cod_data_source_file bm0047.cif
_cod_data_source_block CSD_CIF_Table_24S
_cod_depositor_comments
;
 Marking attached hydrogen atoms.

 Antanas Vaitkus,
 2017-08-04

 Adding the _cell_formula_units_Z data item after consulting the original
 publication.

 Antanas Vaitkus,
 2017-08-04

The following automatic conversions were performed:
'_symmetry_cell_setting' value 'Tetragonal' changed to 'tetragonal'
according to '/home/saulius/struct/CIF-dictionaries/cif_core.dic'
dictionary named 'cif_core.dic' version 2.4.1 from 2010-06-29.

Automatic conversion script
Id: cif_fix_enum 1527 2010-12-29 10:47:43Z saulius 

The following automatic conversions were performed:

'_symmetry_cell_setting' value 'Tetragonal' changed to 'tetragonal'
according to /home/saulius/struct/CIF-dictionaries/cif_core.dic
dictionary named 'cif_core.dic' version 2.4.1 from 2010-06-29.

Automatic conversion script
Id: cif_fix_values 1715 2011-07-08 13:25:40Z adriana 
;
_cod_original_sg_symbol_H-M 'I41/a   '
_cod_original_formula_sum C16H26O2Rh2
_cod_database_code 2103185

loop_
_symmetry_equiv_pos_as_xyz
'x, y, z'
'-x+1/2, -y, z+1/2'
'-y+3/4, x+1/4, z+1/4'
'y+3/4, -x+3/4, z+3/4'
'x+1/2, y+1/2, z+1/2'
'-x+1, -y+1/2, z+1'
'-y+5/4, x+3/4, z+3/4'
'y+5/4, -x+5/4, z+5/4'
'-x, -y, -z'
'x-1/2, y, -z-1/2'
'y-3/4, -x-1/4, -z-1/4'
'-y-3/4, x-3/4, -z-3/4'
'-x+1/2, -y+1/2, -z+1/2'
'x, y+1/2, -z'
'y-1/4, -x+1/4, -z+1/4'
'-y-1/4, x-1/4, -z-1/4'

loop_
_atom_site_label
_atom_site_fract_x
_atom_site_fract_y
_atom_site_fract_z
_atom_site_attached_hydrogens
Rh1,4 .36956 .30616 .22872 0
Rh2,3 .34542 .31556 .45944 0
O1,4 .3092 .2637 .3328 1
O2,3 .4189 .2914 .3676 1
C1,27 .4418 .3278 .1279 1
C2,28 .4187 .3792 .1770 1
C3,25 .3295 .2876 .0792 1
C4,26 .3056 .3410 .1206 1
C5,30 .4312 .3126 .0081 2
C6,29 .3741 .2847 -.0148 2
C7,32 .3790 .4246 .1212 2
C8,31 .3221 .4020 .0792 2
C9,19 .3922 .3536 .5915 1
C10,20 .3770 .3977 .5140 1
C11,17 .2821 .2986 .5806 1
C12,18 .2636 .3483 .5204 1
C13,22 .3622 .3451 .7002 2
C14,21 .3098 .3000 .6938 2
C15,24 .3255 .4413 .5236 2
C16,23 .2686 .4119 .5654 2

loop_
_atom_type_symbol
C
Rh
O
